data_4114015
loop_
_publ_author_name
'Xiang Lin'
'Dan M. J. Doble'
'Alexander J. Blake'
'Andrew Harrison'
'Claire Wilson'
'Martin Schr\"oder'

_publ_section_title
;
 Cationic Assembly of Metal Complex Aggregates: Structural Diversity,
 Solution Stability, and Magnetic Properties
;
_journal_name_full 'Journal of the American Chemical Society'
_journal_page_first 9476
_journal_page_last 9483
_journal_paper_doi 10.1021/ja0341438
_journal_volume 125
_journal_year 2003
_chemical_formula_moiety 'C54 H72 N12 Ni6 O24 Ce, C O, 2(Cl O4)'
_chemical_formula_sum 'C54 H72 Ce Cl3 N12 Ni6 O36'
_chemical_formula_weight 2063.97
_chemical_name_systematic
; 
 ? 
;
_space_group_IT_number 147
_symmetry_cell_setting trigonal
_symmetry_space_group_name_Hall '-P 3'
_symmetry_space_group_name_H-M 'P -3'
_atom_sites_solution_hydrogens geom
_atom_sites_solution_primary direct
_atom_sites_solution_secondary difmap
_audit_creation_method SHELXL-97
_cell_angle_alpha 90.00
_cell_angle_beta 90.00
_cell_angle_gamma 120.00
_cell_formula_units_Z 1
_cell_length_a 12.4792(9)
_cell_length_b 12.4792(9)
_cell_length_c 12.7432(9)
_cell_measurement_reflns_used 3851
_cell_measurement_temperature 150(2)
_cell_measurement_theta_max 28.05
_cell_measurement_theta_min 2.45
_cell_volume 1718.6(2)
_computing_cell_refinement 'Bruker SAINT version 6.02a (Bruker, 2000)'
_computing_data_collection 'Bruker SMART version 5.054 (Bruker, 1998)'
_computing_data_reduction 'Bruker SAINT; Bruker SHELXTL (Bruker, 1997)'
_computing_molecular_graphics 'Bruker SHELXTL'
_computing_publication_material 'SHELXL-97; PLATON (Spek, 2002)'
_computing_structure_refinement 'SHELXL-97 (Sheldrick, 1997)'
_computing_structure_solution 'SHELXS-97 (Sheldrick, 1990)'
_diffrn_ambient_temperature 150(2)
_diffrn_measured_fraction_theta_full 0.981
_diffrn_measured_fraction_theta_max 0.907
_diffrn_measurement_device_type 'Bruker SMART1000 CCD area detector'
_diffrn_measurement_method omega
_diffrn_radiation_monochromator graphite
_diffrn_radiation_source 'normal-focus sealed tube'
_diffrn_radiation_type MoK\a
_diffrn_radiation_wavelength 0.71073
_diffrn_reflns_av_R_equivalents 0.051
_diffrn_reflns_av_sigmaI/netI 0.0433
_diffrn_reflns_limit_h_max 16
_diffrn_reflns_limit_h_min -12
_diffrn_reflns_limit_k_max 15
_diffrn_reflns_limit_k_min -16
_diffrn_reflns_limit_l_max 16
_diffrn_reflns_limit_l_min -17
_diffrn_reflns_number 12270
_diffrn_reflns_theta_full 27.50
_diffrn_reflns_theta_max 28.83
_diffrn_reflns_theta_min 1.88
_diffrn_standards_decay_% none
_diffrn_standards_number 0
_exptl_absorpt_coefficient_mu 2.480
_exptl_absorpt_correction_T_max 0.914
_exptl_absorpt_correction_T_min 0.721
_exptl_absorpt_correction_type numerical
_exptl_crystal_colour 'pale brown'
_exptl_crystal_density_diffrn 1.994
_exptl_crystal_description column
_exptl_crystal_F_000 1045
_exptl_crystal_size_max 0.34
_exptl_crystal_size_mid 0.06
_exptl_crystal_size_min 0.04
_refine_diff_density_max 0.99
_refine_diff_density_min -1.50
_refine_diff_density_rms 0.12
_refine_ls_extinction_method none
_refine_ls_goodness_of_fit_ref 1.023
_refine_ls_hydrogen_treatment mixed
_refine_ls_matrix_type full
_refine_ls_number_parameters 172
_refine_ls_number_reflns 2732
_refine_ls_number_restraints 6
_refine_ls_restrained_S_all 1.033
_refine_ls_R_factor_all 0.0536
_refine_ls_R_factor_gt 0.0358
_refine_ls_shift/su_max 0.000
_refine_ls_shift/su_mean 0.000
_refine_ls_structure_factor_coef Fsqd
_refine_ls_weighting_details 'calc w=1/[\s^2^(Fo^2^)+(0.0636P)^2^] where P=(Fo^2^+2Fc^2^)/3'
_refine_ls_weighting_scheme calc
_refine_ls_wR_factor_gt 0.0978
_refine_ls_wR_factor_ref 0.1070
_reflns_number_gt 2057
_reflns_number_total 2753
_reflns_threshold_expression >2sigma(I)
_cod_data_source_file ja0341438si20030113_122949_04.cif
_cod_data_source_block cenicl_complex4
_cod_original_cell_volume 1718.6(4)
_cod_database_code 4114015

loop_
_symmetry_equiv_pos_as_xyz
'x, y, z'
'-y, x-y, z'
'-x+y, -x, z'
'-x, -y, -z'
'y, -x+y, -z'
'x-y, x, -z'

loop_
_atom_site_label
_atom_site_type_symbol
_atom_site_fract_x
_atom_site_fract_y
_atom_site_fract_z
_atom_site_U_iso_or_equiv
_atom_site_adp_type
_atom_site_occupancy
_atom_site_symmetry_multiplicity
_atom_site_calc_flag
_atom_site_refinement_flags
Ce Ce 0.0000 0.0000 0.5000 0.01964(15) Uani 1 6 d S
Ni Ni 0.26445(4) 0.06715(4) 0.66320(4) 0.02100(15) Uani 1 1 d .
N1 N 0.3785(3) 0.0003(3) 0.6563(2) 0.0234(7) Uani 1 1 d .
N2 N 0.3269(3) 0.1750(3) 0.7880(2) 0.0239(7) Uani 1 1 d .
C1 C 0.2847(4) 0.3095(4) 0.9038(4) 0.0424(11) Uani 1 1 d .
H1A H 0.3584 0.3231 0.9424 0.064 Uiso 1 1 calc R
H1B H 0.2128 0.2721 0.9506 0.064 Uiso 1 1 calc R
H1C H 0.2972 0.3888 0.8777 0.064 Uiso 1 1 calc R
C2 C 0.1525(3) 0.1926(3) 0.7410(3) 0.0232(8) Uani 1 1 d .
C3 C 0.2630(3) 0.2253(3) 0.8138(3) 0.0239(8) Uani 1 1 d .
C4 C 0.4371(4) 0.1882(4) 0.8431(3) 0.0294(9) Uani 1 1 d .
H4A H 0.4355 0.2116 0.9170 0.035 Uiso 1 1 calc R
H4B H 0.5126 0.2556 0.8099 0.035 Uiso 1 1 calc R
C5 C 0.4430(4) 0.0706(4) 0.8403(3) 0.0366(10) Uani 1 1 d .
H5A H 0.3616 0.0022 0.8634 0.044 Uiso 1 1 calc R
H5B H 0.5047 0.0783 0.8930 0.044 Uiso 1 1 calc R
C6 C 0.4752(4) 0.0321(4) 0.7362(3) 0.0311(9) Uani 1 1 d .
H6A H 0.5547 0.1007 0.7098 0.037 Uiso 1 1 calc R
H6B H 0.4861 -0.0403 0.7483 0.037 Uiso 1 1 calc R
C7 C 0.3554(3) -0.0768(3) 0.5831(3) 0.0227(7) Uani 1 1 d .
C8 C 0.4225(4) -0.1454(4) 0.5632(4) 0.0345(9) Uani 1 1 d .
H8A H 0.5119 -0.0879 0.5665 0.052 Uiso 1 1 calc R
H8B H 0.4006 -0.1836 0.4935 0.052 Uiso 1 1 calc R
H8C H 0.3992 -0.2099 0.6166 0.052 Uiso 1 1 calc R
C9 C 0.2479(3) -0.0968(3) 0.5103(3) 0.0218(7) Uani 1 1 d .
O1 O 0.1516(2) -0.0866(2) 0.7601(2) 0.0286(6) Uani 1 1 d .
O2 O 0.3885(2) 0.2217(2) 0.56651(19) 0.0243(5) Uani 1 1 d .
O3 O 0.1381(2) 0.1205(2) 0.66471(18) 0.0215(5) Uani 1 1 d .
O4 O 0.1924(2) -0.0387(2) 0.53579(19) 0.0217(5) Uani 1 1 d .
Cl1 Cl 0.0000 0.0000 1.0000 0.0670(9) Uani 1 6 d SD
O5 O 0.0000 0.0000 1.1077(7) 0.112(6) Uiso 0.50 3 d SPD
O6 O -0.0210(14) 0.0946(11) 0.9616(11) 0.138(5) Uiso 0.50 1 d PD
Cl2 Cl 0.3333 -0.3333 0.89375(14) 0.0347(4) Uani 1 3 d SD
O7 O 0.3333 -0.3333 0.7860(5) 0.137(4) Uani 1 3 d SD
O8 O 0.4206(3) -0.3659(4) 0.9328(3) 0.0660(11) Uani 1 1 d D

loop_
_atom_site_aniso_label
_atom_site_aniso_U_11
_atom_site_aniso_U_22
_atom_site_aniso_U_33
_atom_site_aniso_U_23
_atom_site_aniso_U_13
_atom_site_aniso_U_12
Ce 0.02011(19) 0.02011(19) 0.0187(3) 0.000 0.000 0.01006(9)
Ni 0.0200(3) 0.0233(3) 0.0214(3) -0.00217(18) -0.00309(17) 0.0120(2)
N1 0.0195(15) 0.0270(16) 0.0246(16) 0.0033(13) -0.0009(12) 0.0123(13)
N2 0.0219(16) 0.0231(16) 0.0212(16) -0.0006(12) -0.0034(12) 0.0072(13)
C1 0.042(3) 0.047(3) 0.041(3) -0.021(2) -0.007(2) 0.025(2)
C2 0.0234(18) 0.0220(18) 0.0230(18) -0.0001(14) 0.0029(14) 0.0105(16)
C3 0.0234(19) 0.0216(18) 0.0212(18) -0.0025(14) -0.0027(14) 0.0071(15)
C4 0.028(2) 0.032(2) 0.027(2) -0.0037(16) -0.0097(16) 0.0131(18)
C5 0.030(2) 0.046(3) 0.033(2) -0.0001(18) -0.0097(17) 0.019(2)
C6 0.026(2) 0.042(2) 0.031(2) -0.0032(17) -0.0067(16) 0.0212(19)
C7 0.0177(17) 0.0236(19) 0.0263(19) 0.0060(15) 0.0043(14) 0.0099(15)
C8 0.034(2) 0.030(2) 0.047(3) 0.0012(18) -0.0014(19) 0.0216(19)
C9 0.0214(18) 0.0179(17) 0.0260(19) 0.0041(14) 0.0028(14) 0.0098(15)
O1 0.0228(14) 0.0266(14) 0.0339(15) 0.0028(11) -0.0050(11) 0.0105(12)
O2 0.0223(13) 0.0282(14) 0.0223(13) 0.0002(10) -0.0024(10) 0.0126(11)
O3 0.0212(13) 0.0223(13) 0.0218(13) -0.0018(10) -0.0029(10) 0.0113(11)
O4 0.0213(13) 0.0241(13) 0.0220(12) -0.0018(10) -0.0022(10) 0.0131(11)
Cl1 0.0637(14) 0.0637(14) 0.074(2) 0.000 0.000 0.0319(7)
Cl2 0.0348(6) 0.0348(6) 0.0346(9) 0.000 0.000 0.0174(3)
O7 0.190(7) 0.190(7) 0.030(4) 0.000 0.000 0.095(4)
O8 0.054(2) 0.058(2) 0.095(3) -0.013(2) -0.023(2) 0.035(2)

loop_
_atom_type_symbol
_atom_type_description
_atom_type_scat_dispersion_real
_atom_type_scat_dispersion_imag
_atom_type_scat_source
C C 0.0033 0.0016 'International Tables Vol C Tables 4.2.6.8 and 6.1.1.4'
H H 0.0000 0.0000 'International Tables Vol C Tables 4.2.6.8 and 6.1.1.4'
N N 0.0061 0.0033 'International Tables Vol C Tables 4.2.6.8 and 6.1.1.4'
O O 0.0106 0.0060 'International Tables Vol C Tables 4.2.6.8 and 6.1.1.4'
Cl Cl 0.1484 0.1585 'International Tables Vol C Tables 4.2.6.8 and 6.1.1.4'
Ni Ni 0.3393 1.1124 'International Tables Vol C Tables 4.2.6.8 and 6.1.1.4'
Ce Ce -0.2486 2.6331 'International Tables Vol C Tables 4.2.6.8 and 6.1.1.4'

loop_
_geom_angle_atom_site_label_1
_geom_angle_atom_site_label_2
_geom_angle_atom_site_label_3
_geom_angle
_geom_angle_site_symmetry_1
_geom_angle_site_symmetry_3
O3 Ce O3 180.0 . 4_556
O3 Ce O3 115.98(8) . 5_556
O3 Ce O3 64.02(8) 4_556 5_556
O3 Ce O4 117.09(7) . 5_556
O3 Ce O4 62.91(7) 4_556 5_556
O3 Ce O4 65.59(7) 5_556 5_556
O3 Ce O4 61.96(7) 3 5_556
O3 Ce O4 118.04(7) 6_556 5_556
O3 Ce O4 114.41(7) 2 5_556
O4 Ce O4 117.23(3) 5_556 6_556
O4 Ce O4 62.77(3) 5_556 3
O4 Ce O4 180.0 6_556 3
N2 Ni N1 101.62(13) . .
N2 Ni O3 82.70(11) . .
N1 Ni O3 174.97(11) . .
N2 Ni O4 176.08(11) . .
N1 Ni O4 82.30(11) . .
O3 Ni O4 93.38(10) . .
N2 Ni O1 90.31(11) . .
N1 Ni O1 86.36(12) . .
O3 Ni O1 91.05(10) . .
O4 Ni O1 89.93(10) . .
N2 Ni O2 89.33(11) . .
N1 Ni O2 90.33(11) . .
O3 Ni O2 92.32(10) . .
O4 Ni O2 90.67(10) . .
O1 Ni O2 176.53(10) . .
C7 N1 C6 123.9(3) . .
C7 N1 Ni 114.6(2) . .
C6 N1 Ni 121.4(2) . .
C3 N2 C4 126.6(3) . .
C3 N2 Ni 114.3(2) . .
C4 N2 Ni 119.1(2) . .
O1 C2 O3 125.7(3) 2 .
O1 C2 C3 118.3(3) 2 .
O3 C2 C3 116.0(3) . .
N2 C3 C1 127.4(4) . .
N2 C3 C2 114.2(3) . .
C1 C3 C2 118.4(3) . .
N2 C4 C5 112.1(3) . .
C4 C5 C6 118.3(4) . .
N1 C6 C5 112.0(3) . .
N1 C7 C8 125.7(3) . .
N1 C7 C9 114.5(3) . .
C8 C7 C9 119.9(3) . .
O2 C9 O4 125.2(3) 5_556 .
O2 C9 C7 119.3(3) 5_556 .
O4 C9 C7 115.5(3) . .
C2 O1 Ni 120.4(2) 3 .
C9 O2 Ni 118.2(2) 6_556 .
C2 O3 Ni 112.7(2) . .
C2 O3 Ce 145.7(2) . .
Ni O3 Ce 101.57(9) . .
C9 O4 Ni 113.0(2) . .
C9 O4 Ce 147.3(2) . .
Ni O4 Ce 99.46(9) . .
O5 Cl1 O6 110.2(6) . .
O6 Cl1 O6 108.8(6) 2 .
O7 Cl2 O8 110.40(19) . .
O8 Cl2 O8 108.5(2) 2_545 .

loop_
_geom_bond_atom_site_label_1
_geom_bond_atom_site_label_2
_geom_bond_distance
_geom_bond_site_symmetry_2
Ce O3 2.654(2) .
Ce O4 2.714(2) .
Ni N2 1.975(3) .
Ni N1 1.979(3) .
Ni O3 1.996(2) .
Ni O4 2.001(2) .
Ni O1 2.118(3) .
Ni O2 2.156(3) .
N1 C7 1.266(5) .
N1 C6 1.474(5) .
N2 C3 1.279(5) .
N2 C4 1.479(5) .
C1 C3 1.486(5) .
C2 O1 1.236(4) 2
C2 O3 1.274(4) .
C2 C3 1.539(5) .
C4 C5 1.505(6) .
C5 C6 1.531(6) .
C7 C8 1.488(5) .
C7 C9 1.546(5) .
C9 O2 1.241(4) 5_556
C9 O4 1.270(4) .
O1 C2 1.236(4) 3
O2 C9 1.241(4) 6_556
Cl1 O5 1.372(9) .
Cl1 O6 1.418(8) .
Cl2 O7 1.373(6) .
Cl2 O8 1.429(3) .
